data_4133086
loop_
_publ_author_name
'Carter, Joseph H.'
'Han, Xue'
'Moreau, Florian Y.'
'da Silva, Ivan'
'Nevin, Adam'
'Godfrey, Harry G. W.'
'Tang, Chiu C.'
'Yang, Sihai'
'Schr\"oder, Martin'

_publ_section_title
;
 Exceptional Adsorption and Binding of Sulfur Dioxide in a Robust
 Zirconium-Based Metal-Organic Framework.
;
_journal_issue 46
_journal_name_full 'Journal of the American Chemical Society'
_journal_page_first 15564
_journal_page_last 15567
_journal_paper_doi 10.1021/jacs.8b08433
_journal_volume 140
_journal_year 2018
_chemical_formula_moiety 'C44 H24 N2 O16 Zr3, 14.272(S O2)'
_chemical_formula_sum 'C44 H24 N2 O44.544 S14.272 Zr3'
_chemical_formula_weight 2024.656
_chemical_name_mineral MFM-601_SO2
_space_group_IT_number 141
_space_group_name_Hall '-I 4bd 2'
_space_group_name_H-M_alt 'I 41/a m d :2'
_symmetry_cell_setting tetragonal
_symmetry_space_group_name_Hall '-I 4bd 2'
_symmetry_space_group_name_H-M 'I 41/a m d :2'
_cell_angle_alpha 90
_cell_angle_beta 90
_cell_angle_gamma 90
_cell_formula_units_Z 8
_cell_length_a 20.5600(3)
_cell_length_b 20.5600(3)
_cell_length_c 67.1128(11)
_cell_measurement_temperature 293
_cell_volume 28369.5(7)
_diffrn_ambient_temperature 293
_diffrn_measurement_device_type 'Diamond I11 Powder Diffractometer'
_diffrn_radiation_type synchrotron
_diffrn_radiation_wavelength 0.826013
_diffrn_source Synchrotron
_exptl_crystal_density_diffrn 0.94801
_pd_meas_scan_method continuous
_pd_proc_ls_prof_R_factor 5.55224246
_pd_proc_ls_prof_wR_expected 2.65301926
_pd_proc_ls_prof_wR_factor 7.32866397
_pd_spec_mounting 'borosilicate capillary'
_pd_spec_mount_mode transmission
_pd_spec_shape cylinder
_refine_ls_goodness_of_fit_all 2.76238627
_refine_ls_R_factor_all 3.10498504
_refine_ls_shift/su_max 0.001
_cod_data_source_file ja8b08433_si_005.cif
_cod_data_source_block MFM-601_SO2
_cod_original_cell_volume 28369.6(10)
_cod_original_sg_symbol_H-M I41/amd:2
_cod_database_code 4133086

loop_
_symmetry_equiv_pos_as_xyz
'x, y, z '
'-x, y, z '
'-x+1/2, -y, z+1/2 '
'-x+1/2, y, -z+1/2 '
'-y+1/4, -x+1/4, -z-1/4 '
'-y+1/4, x-1/4, z+1/4 '
'-y-1/4, -x+1/4, z-1/4 '
'-y-1/4, x-1/4, -z+1/4 '
'y+1/4, -x+1/4, z-1/4 '
'y+1/4, x-1/4, -z+1/4 '
'y-1/4, -x+1/4, -z-1/4 '
'y-1/4, x-1/4, z+1/4 '
'x, -y, -z '
'-x, -y, -z '
'x+1/2, -y, z+1/2 '
'x+1/2, y, -z+1/2 '
'x+1/2, y+1/2, z+1/2 '
'-x+1/2, y+1/2, z+1/2 '
'-x, -y+1/2, z '
'-x, y+1/2, -z '
'-y-1/4, -x-1/4, -z+1/4 '
'-y-1/4, x+1/4, z-1/4 '
'-y+1/4, -x-1/4, z+1/4 '
'-y+1/4, x+1/4, -z-1/4 '
'y-1/4, -x-1/4, z+1/4 '
'y-1/4, x+1/4, -z-1/4 '
'y+1/4, -x-1/4, -z+1/4 '
'y+1/4, x+1/4, z-1/4 '
'x+1/2, -y+1/2, -z+1/2 '
'-x+1/2, -y+1/2, -z+1/2 '
'x, -y+1/2, z '
'x, y+1/2, -z '

loop_
_atom_site_label
_atom_site_type_symbol
_atom_site_symmetry_multiplicity
_atom_site_fract_x
_atom_site_fract_y
_atom_site_fract_z
_atom_site_occupancy
_atom_site_B_iso_or_equiv
S1_1 S 32 0.939(3) 0.1587(14) 0.0453(10) 0.309(6) 15(3)
O1_1 O 32 0.983(8) 0.210(6) 0.050(2) 0.309(6) 15(3)
O2_1 O 32 0.884(6) 0.175(9) 0.033(3) 0.309(6) 15(3)
S1_2 S 32 0.768(2) 0.766(4) 0.9326(7) 0.312(7) 5(2)
O1_2 O 32 0.810(12) 0.820(11) 0.928(3) 0.312(7) 5(2)
O2_2 O 32 0.713(7) 0.756(11) 0.920(2) 0.312(7) 5(2)
S1_3 S 32 0.8585(11) 0.4118(8) 0.6168(3) 1.000(10) 15.0(11)
O1_3 O 32 0.842(5) 0.373(3) 0.5999(8) 1.000(10) 15.0(11)
O2_3 O 32 0.831(4) 0.476(2) 0.6179(11) 1.000(10) 15.0(11)
S1_4 S 32 0.0999(7) 0.5334(13) 0.7898(4) 0.865(10) 15.7(13)
O1_4 O 32 0.144(3) 0.491(4) 0.7799(8) 0.865(10) 15.7(13)
O2_4 O 32 0.126(4) 0.577(3) 0.8043(11) 0.865(10) 15.7(13)
S1_5 S 32 0.9149(17) 0.5776(12) 0.1446(4) 0.626(6) 11.7(14)
O1_5 O 32 0.942(9) 0.517(5) 0.1509(12) 0.626(6) 11.7(14)
O2_5 O 32 0.932(7) 0.601(3) 0.1253(6) 0.626(6) 11.7(14)
S1_6 S 32 0.727(2) 0.259(7) 0.1713(6) 0.456(9) 12.3(17)
O1_6 O 32 0.717(9) 0.215(8) 0.1552(11) 0.456(9) 12.3(17)
O2_6 O 32 0.772(5) 0.241(10) 0.1865(13) 0.456(9) 12.3(17)
C7AA C 16 0.0633(9) 0.5 0 1 0.1(4)
C8AA C 32 0.0316(5) 0.4520(10) 0.0081(4) 1 0.1(4)
C6AA C 16 0.1365(14) 0.5 0 1 0.1(4)
C5 C 32 0.1716(14) 0.472(2) 0.0165(3) 1 0.1(4)
C5AA C 32 0.2392(14) 0.474(2) 0.0153(3) 1 0.1(4)
C4 C 32 0.2746(15) 0.450(4) 0.0295(6) 1 0.1(4)
C3 C 32 0.3334(16) 0.404(3) 0.0244(12) 1 0.1(4)
C2 C 32 0.3760(17) 0.375(5) 0.0415(15) 1 0.1(4)
C3AA C 32 0.3596(16) 0.391(8) 0.0637(13) 1 0.1(4)
C14 C 32 0.3008(16) 0.436(9) 0.0688(8) 1 0.1(4)
C0AA C 32 0.2583(16) 0.465(7) 0.0517(5) 1 0.1(4)
C7 C 32 0.3950(16) 0.367(10) 0.0779(16) 1 0.1(4)
O2AA O 32 0.442(2) 0.326(10) 0.074(2) 1 0.1(4)
O6 O 32 0.384(2) 0.383(12) 0.0964(15) 1 0.1(4)
H8AA H 32 0.0544(5) 0.4174(14) 0.0139(7) 1 0.1(5)
H5 H 32 0.1489(14) 0.453(3) 0.0272(6) 1 0.1(5)
H3 H 32 0.3432(17) 0.3949(18) 0.0111(13) 1 0.1(5)
H2 H 32 0.4112(18) 0.348(5) 0.0384(18) 1 0.1(5)
H14 H 32 0.2910(17) 0.446(11) 0.0821(7) 1 0.1(5)
H0AA H 32 0.2231(17) 0.493(7) 0.0548(3) 1 0.1(5)
N1b N 16 0.272(2) 0.5 0 1 0.1(4)
ZR1 Zr 8 0.5 0.25 0.08628(16) 1 0.1(3)
ZR2 Zr 16 0.4182(2) 0.3318(2) 0.125 1 0.1(3)
O1 O 16 0.413(2) 0.25 0.1041(8) 1 0.1(4)
O2 O 16 0.5 0.335(2) 0.1052(8) 1 0.1(4)
O0AA O 32 0.2978(13) 0.3200(13) 0.1279(5) 1 0.1(4)
